data_1502557
loop_
_publ_author_name
'Saitman, Alec'
'Rulliere, Pauline'
'Sullivan, Steven D. E.'
'Theodorakis, Emmanuel A.'

_publ_section_title
;
 Total synthesis of norcembrenolide B and scabrolide D.
;
_journal_issue 21
_journal_name_full 'Organic letters'
_journal_page_first 5854
_journal_page_last 5857
_journal_paper_doi 10.1021/ol202476j
_journal_volume 13
_journal_year 2011
_chemical_formula_sum 'C19 H22 O4'
_chemical_formula_weight 314.37
_chemical_name_systematic
; 
 ? 
;
_space_group_IT_number 14
_symmetry_cell_setting monoclinic
_symmetry_space_group_name_Hall '-P 2ybc'
_symmetry_space_group_name_H-M 'P 1 21/c 1'
_atom_sites_solution_hydrogens geom
_atom_sites_solution_primary direct
_atom_sites_solution_secondary difmap
_audit_creation_method SHELXL-97
_cell_angle_alpha 90.00
_cell_angle_beta 114.4340(10)
_cell_angle_gamma 90.00
_cell_formula_units_Z 4
_cell_length_a 12.5784(13)
_cell_length_b 13.3052(14)
_cell_length_c 10.4263(11)
_cell_measurement_reflns_used 4416
_cell_measurement_temperature 100(2)
_cell_measurement_theta_max 27.82
_cell_measurement_theta_min 2.35
_cell_volume 1588.6(3)
_computing_cell_refinement 'Bruker SAINT'
_computing_data_collection 'Bruker APEX2'
_computing_data_reduction 'Bruker SAINT'
_computing_molecular_graphics 'Bruker SHELXTL'
_computing_publication_material 'Bruker SHELXTL'
_computing_structure_refinement 'SHELXL-97 (Sheldrick, 2008)'
_computing_structure_solution 'SHELXS-97 (Sheldrick, 2008)'
_diffrn_ambient_temperature 100(2)
_diffrn_measured_fraction_theta_full 0.996
_diffrn_measured_fraction_theta_max 0.915
_diffrn_measurement_device_type 'Bruker APEX CCD'
_diffrn_measurement_method '\w scans'
_diffrn_radiation_monochromator graphite
_diffrn_radiation_source 'fine-focus sealed tube'
_diffrn_radiation_type MoK\a
_diffrn_radiation_wavelength 0.71073
_diffrn_reflns_av_R_equivalents 0.0312
_diffrn_reflns_av_sigmaI/netI 0.0333
_diffrn_reflns_limit_h_max 16
_diffrn_reflns_limit_h_min -15
_diffrn_reflns_limit_k_max 15
_diffrn_reflns_limit_k_min -17
_diffrn_reflns_limit_l_max 13
_diffrn_reflns_limit_l_min -13
_diffrn_reflns_number 10590
_diffrn_reflns_theta_full 25.00
_diffrn_reflns_theta_max 28.32
_diffrn_reflns_theta_min 1.78
_exptl_absorpt_coefficient_mu 0.091
_exptl_absorpt_correction_T_max 0.9856
_exptl_absorpt_correction_T_min 0.9749
_exptl_absorpt_correction_type multi-scan
_exptl_absorpt_process_details SADABS
_exptl_crystal_colour Colorless
_exptl_crystal_density_diffrn 1.314
_exptl_crystal_density_meas ?
_exptl_crystal_density_method 'not measured'
_exptl_crystal_description Block
_exptl_crystal_F_000 672
_exptl_crystal_size_max 0.28
_exptl_crystal_size_mid 0.25
_exptl_crystal_size_min 0.16
_refine_diff_density_max 0.330
_refine_diff_density_min -0.219
_refine_diff_density_rms 0.043
_refine_ls_extinction_coef 0.0021(12)
_refine_ls_extinction_expression Fc^*^=kFc[1+0.001xFc^2^\l^3^/sin(2\q)]^-1/4^
_refine_ls_extinction_method SHELXL
_refine_ls_goodness_of_fit_ref 1.033
_refine_ls_hydrogen_treatment constr
_refine_ls_matrix_type full
_refine_ls_number_parameters 211
_refine_ls_number_reflns 3615
_refine_ls_number_restraints 0
_refine_ls_restrained_S_all 1.033
_refine_ls_R_factor_all 0.0451
_refine_ls_R_factor_gt 0.0374
_refine_ls_shift/su_max 0.001
_refine_ls_shift/su_mean 0.000
_refine_ls_structure_factor_coef Fsqd
_refine_ls_weighting_details 'calc w=1/[\s^2^(Fo^2^)+(0.0562P)^2^+0.4112P] where P=(Fo^2^+2Fc^2^)/3'
_refine_ls_weighting_scheme calc
_refine_ls_wR_factor_gt 0.0999
_refine_ls_wR_factor_ref 0.1042
_reflns_number_gt 3067
_reflns_number_total 3615
_reflns_threshold_expression >2sigma(I)
_cod_data_source_file ol202476j_si_003.cif
_cod_data_source_block Theod56
_cod_depositor_comments
;
The following automatic conversions were performed:

'_symmetry_cell_setting' value 'Monoclinic' changed to 'monoclinic'
according to /home/saulius/struct/CIF-dictionaries/cif_core.dic
dictionary named 'cif_core.dic' version 2.4.1 from 2010-06-29.

Automatic conversion script
Id: cif_fix_values 1715 2011-07-08 13:25:40Z adriana 

The following automatic conversions were performed:

'_exptl_crystal_density_meas' value 'not measured' was changed to '?'
- the value is perceived as not measured.

Automatic conversion script
Id: cif_fix_values 3008 2015-01-20 13:52:24Z robertas 
;
_cod_original_sg_symbol_H-M P2(1)/c
_cod_database_code 1502557

loop_
_symmetry_equiv_pos_as_xyz
'x, y, z'
'-x, y+1/2, -z+1/2'
'-x, -y, -z'
'x, -y-1/2, z-1/2'

loop_
_atom_site_label
_atom_site_type_symbol
_atom_site_fract_x
_atom_site_fract_y
_atom_site_fract_z
_atom_site_U_iso_or_equiv
_atom_site_adp_type
_atom_site_occupancy
_atom_site_symmetry_multiplicity
_atom_site_calc_flag
_atom_site_refinement_flags
O1 O 0.83080(8) 0.44993(7) 0.11690(10) 0.0256(2) Uani 1 1 d .
O2 O 0.65799(7) 0.52228(6) 0.06963(9) 0.0205(2) Uani 1 1 d .
O3 O 0.64038(7) 0.54091(7) -0.19752(9) 0.0224(2) Uani 1 1 d .
O4 O 0.73815(7) 0.84752(6) 0.03258(9) 0.01714(19) Uani 1 1 d .
C1 C 0.75509(10) 0.50647(8) 0.04611(13) 0.0182(2) Uani 1 1 d .
C2 C 0.74859(10) 0.56891(8) -0.07775(12) 0.0166(2) Uani 1 1 d .
C3 C 0.64128(10) 0.62893(9) -0.11679(12) 0.0177(2) Uani 1 1 d .
H3 H 0.6354 0.6976 -0.1581 0.021 Uiso 1 1 calc R
C4 C 0.58890(10) 0.60694(8) -0.01297(13) 0.0177(2) Uani 1 1 d .
H4 H 0.5055 0.5861 -0.0646 0.021 Uiso 1 1 calc R
C5 C 0.59767(10) 0.69277(8) 0.08814(12) 0.0178(2) Uani 1 1 d .
H5A H 0.5866 0.6656 0.1702 0.021 Uiso 1 1 calc R
H5B H 0.6768 0.7225 0.1231 0.021 Uiso 1 1 calc R
C6 C 0.50793(10) 0.77420(9) 0.01917(13) 0.0189(3) Uani 1 1 d .
C7 C 0.52821(10) 0.86058(9) -0.03378(12) 0.0184(3) Uani 1 1 d .
H7 H 0.4625 0.9038 -0.0743 0.022 Uiso 1 1 calc R
C8 C 0.63442(10) 0.89798(8) -0.03863(12) 0.0168(2) Uani 1 1 d .
C9 C 0.65387(11) 0.97685(9) -0.10910(13) 0.0193(3) Uani 1 1 d .
H9 H 0.5977 1.0246 -0.1652 0.023 Uiso 1 1 calc R
C10 C 0.77472(11) 0.97441(8) -0.08289(13) 0.0193(3) Uani 1 1 d .
H10 H 0.8138 1.0196 -0.1194 0.023 Uiso 1 1 calc R
C11 C 0.82277(10) 0.89591(8) 0.00353(12) 0.0162(2) Uani 1 1 d .
C12 C 0.94226(10) 0.85229(8) 0.07393(12) 0.0172(2) Uani 1 1 d .
H12B H 0.9783 0.8747 0.1733 0.021 Uiso 1 1 calc R
H12A H 0.9911 0.8775 0.0269 0.021 Uiso 1 1 calc R
C13 C 0.94010(10) 0.73596(8) 0.06913(12) 0.0156(2) Uani 1 1 d .
H13 H 0.8830 0.7130 0.1070 0.019 Uiso 1 1 calc R
C14 C 0.89519(10) 0.69906(9) -0.08433(12) 0.0177(2) Uani 1 1 d .
H14B H 0.8290 0.7421 -0.1442 0.021 Uiso 1 1 calc R
H14A H 0.9582 0.7072 -0.1171 0.021 Uiso 1 1 calc R
C15 C 0.85514(11) 0.58950(9) -0.10463(13) 0.0191(3) Uani 1 1 d .
H15A H 0.8387 0.5692 -0.2024 0.023 Uiso 1 1 calc R
H15B H 0.9200 0.5470 -0.0406 0.023 Uiso 1 1 calc R
C16 C 0.38919(11) 0.75232(10) 0.01487(15) 0.0271(3) Uani 1 1 d .
H16B H 0.3368 0.8089 -0.0289 0.041 Uiso 1 1 calc R
H16C H 0.3957 0.7425 0.1110 0.041 Uiso 1 1 calc R
H16A H 0.3577 0.6912 -0.0404 0.041 Uiso 1 1 calc R
C17 C 1.05779(10) 0.69119(8) 0.16230(12) 0.0180(2) Uani 1 1 d .
C18 C 1.06741(11) 0.62492(9) 0.26150(13) 0.0225(3) Uani 1 1 d .
H18B H 1.1416 0.5975 0.3194 0.027 Uiso 1 1 calc R
H18A H 1.0001 0.6049 0.2746 0.027 Uiso 1 1 calc R
C19 C 1.16225(11) 0.72504(11) 0.13795(15) 0.0272(3) Uani 1 1 d .
H19B H 1.2292 0.6819 0.1914 0.041 Uiso 1 1 calc R
H19C H 1.1810 0.7948 0.1693 0.041 Uiso 1 1 calc R
H19A H 1.1445 0.7204 0.0373 0.041 Uiso 1 1 calc R

loop_
_atom_site_aniso_label
_atom_site_aniso_U_11
_atom_site_aniso_U_22
_atom_site_aniso_U_33
_atom_site_aniso_U_23
_atom_site_aniso_U_13
_atom_site_aniso_U_12
O1 0.0262(5) 0.0203(4) 0.0270(5) 0.0056(4) 0.0077(4) 0.0050(4)
O2 0.0218(5) 0.0166(4) 0.0232(5) 0.0042(3) 0.0095(4) 0.0009(3)
O3 0.0186(4) 0.0250(5) 0.0179(4) -0.0075(3) 0.0020(4) -0.0018(3)
O4 0.0154(4) 0.0167(4) 0.0196(4) 0.0028(3) 0.0075(3) 0.0012(3)
C1 0.0188(6) 0.0139(5) 0.0198(6) -0.0025(4) 0.0058(5) -0.0032(4)
C2 0.0171(6) 0.0147(5) 0.0145(6) -0.0031(4) 0.0031(5) -0.0014(4)
C3 0.0170(6) 0.0182(5) 0.0154(6) -0.0013(4) 0.0043(5) -0.0003(4)
C4 0.0151(6) 0.0172(5) 0.0187(6) 0.0023(4) 0.0048(5) 0.0001(4)
C5 0.0175(6) 0.0191(6) 0.0171(6) 0.0009(4) 0.0074(5) -0.0009(4)
C6 0.0161(6) 0.0222(6) 0.0179(6) -0.0021(5) 0.0065(5) 0.0003(5)
C7 0.0161(6) 0.0191(6) 0.0183(6) -0.0009(4) 0.0054(5) 0.0033(4)
C8 0.0172(6) 0.0157(5) 0.0158(6) -0.0012(4) 0.0052(5) 0.0028(4)
C9 0.0213(6) 0.0156(5) 0.0185(6) 0.0004(4) 0.0059(5) 0.0019(4)
C10 0.0220(6) 0.0157(5) 0.0192(6) -0.0001(4) 0.0077(5) -0.0027(4)
C11 0.0175(6) 0.0154(5) 0.0165(6) -0.0032(4) 0.0076(5) -0.0036(4)
C12 0.0162(6) 0.0174(5) 0.0175(6) -0.0005(4) 0.0065(5) -0.0021(4)
C13 0.0141(5) 0.0171(5) 0.0157(6) 0.0006(4) 0.0063(5) -0.0002(4)
C14 0.0175(6) 0.0198(6) 0.0159(6) 0.0001(4) 0.0071(5) -0.0006(4)
C15 0.0190(6) 0.0189(6) 0.0197(6) -0.0023(4) 0.0085(5) 0.0006(4)
C16 0.0186(6) 0.0284(7) 0.0357(8) 0.0025(6) 0.0126(6) -0.0001(5)
C17 0.0168(6) 0.0187(6) 0.0168(6) -0.0036(4) 0.0053(5) 0.0007(4)
C18 0.0219(6) 0.0221(6) 0.0193(6) 0.0001(5) 0.0044(5) 0.0011(5)
C19 0.0171(6) 0.0358(7) 0.0276(7) 0.0051(6) 0.0083(5) 0.0030(5)

loop_
_atom_type_symbol
_atom_type_description
_atom_type_scat_dispersion_real
_atom_type_scat_dispersion_imag
_atom_type_scat_source
C C 0.0033 0.0016 'International Tables Vol C Tables 4.2.6.8 and 6.1.1.4'
H H 0.0000 0.0000 'International Tables Vol C Tables 4.2.6.8 and 6.1.1.4'
O O 0.0106 0.0060 'International Tables Vol C Tables 4.2.6.8 and 6.1.1.4'

loop_
_geom_angle_atom_site_label_1
_geom_angle_atom_site_label_2
_geom_angle_atom_site_label_3
_geom_angle
C1 O2 C4 111.84(9)
C3 O3 C2 60.97(7)
C8 O4 C11 107.35(9)
O1 C1 O2 122.07(11)
O1 C1 C2 128.36(11)
O2 C1 C2 109.57(10)
O3 C2 C3 58.68(7)
O3 C2 C15 118.24(10)
C3 C2 C15 129.43(10)
O3 C2 C1 106.98(9)
C3 C2 C1 104.71(9)
C15 C2 C1 121.53(10)
O3 C3 C2 60.35(7)
O3 C3 C4 111.18(9)
C2 C3 C4 108.56(10)
O3 C3 H3 120.7
C2 C3 H3 120.7
C4 C3 H3 120.7
O2 C4 C3 103.99(9)
O2 C4 C5 108.26(9)
C3 C4 C5 114.93(9)
O2 C4 H4 109.8
C3 C4 H4 109.8
C5 C4 H4 109.8
C6 C5 C4 112.36(10)
C6 C5 H5A 109.1
C4 C5 H5A 109.1
C6 C5 H5B 109.1
C4 C5 H5B 109.1
H5A C5 H5B 107.9
C7 C6 C16 120.54(11)
C7 C6 C5 125.16(11)
C16 C6 C5 114.30(10)
C6 C7 C8 130.06(11)
C6 C7 H7 115.0
C8 C7 H7 115.0
C9 C8 O4 108.96(10)
C9 C8 C7 131.28(11)
O4 C8 C7 119.70(10)
C8 C9 C10 107.09(10)
C8 C9 H9 126.5
C10 C9 H9 126.5
C11 C10 C9 107.02(10)
C11 C10 H10 126.5
C9 C10 H10 126.5
C10 C11 O4 109.56(10)
C10 C11 C12 135.46(11)
O4 C11 C12 114.97(10)
C11 C12 C13 111.88(9)
C11 C12 H12B 109.2
C13 C12 H12B 109.2
C11 C12 H12A 109.2
C13 C12 H12A 109.2
H12B C12 H12A 107.9
C17 C13 C14 112.43(9)
C17 C13 C12 111.87(9)
C14 C13 C12 110.25(9)
C17 C13 H13 107.3
C14 C13 H13 107.3
C12 C13 H13 107.3
C15 C14 C13 113.96(9)
C15 C14 H14B 108.8
C13 C14 H14B 108.8
C15 C14 H14A 108.8
C13 C14 H14A 108.8
H14B C14 H14A 107.7
C2 C15 C14 114.60(9)
C2 C15 H15A 108.6
C14 C15 H15A 108.6
C2 C15 H15B 108.6
C14 C15 H15B 108.6
H15A C15 H15B 107.6
C6 C16 H16B 109.5
C6 C16 H16C 109.5
H16B C16 H16C 109.5
C6 C16 H16A 109.5
H16B C16 H16A 109.5
H16C C16 H16A 109.5
C18 C17 C19 121.72(11)
C18 C17 C13 120.71(11)
C19 C17 C13 117.58(10)
C17 C18 H18B 120.0
C17 C18 H18A 120.0
H18B C18 H18A 120.0
C17 C19 H19B 109.5
C17 C19 H19C 109.5
H19B C19 H19C 109.5
C17 C19 H19A 109.5
H19B C19 H19A 109.5
H19C C19 H19A 109.5

loop_
_geom_bond_atom_site_label_1
_geom_bond_atom_site_label_2
_geom_bond_distance
O1 C1 1.1983(15)
O2 C1 1.3580(14)
O2 C4 1.4651(14)
O3 C3 1.4394(14)
O3 C2 1.4645(14)
O4 C8 1.3795(14)
O4 C11 1.3806(13)
C1 C2 1.5091(16)
C2 C3 1.4733(16)
C2 C15 1.5035(16)
C3 C4 1.5105(16)
C3 H3 1.0000
C4 C5 1.5269(16)
C4 H4 1.0000
C5 C6 1.5145(16)
C5 H5A 0.9900
C5 H5B 0.9900
C6 C7 1.3442(17)
C6 C16 1.5040(17)
C7 C8 1.4460(16)
C7 H7 0.9500
C8 C9 1.3600(16)
C9 C10 1.4293(17)
C9 H9 0.9500
C10 C11 1.3481(17)
C10 H10 0.9500
C11 C12 1.4906(16)
C12 C13 1.5485(15)
C12 H12B 0.9900
C12 H12A 0.9900
C13 C17 1.5166(16)
C13 C14 1.5403(16)
C13 H13 1.0000
C14 C15 1.5282(16)
C14 H14B 0.9900
C14 H14A 0.9900
C15 H15A 0.9900
C15 H15B 0.9900
C16 H16B 0.9800
C16 H16C 0.9800
C16 H16A 0.9800
C17 C18 1.3260(17)
C17 C19 1.5064(17)
C18 H18B 0.9500
C18 H18A 0.9500
C19 H19B 0.9800
C19 H19C 0.9800
C19 H19A 0.9800
